data_7244919
loop_
_publ_author_name
'Bosch, Eric'
'Ferrence, Gregory M.'
'Powell, Conrad'
'Unruh, Daniel K.'
'Krueger, Herman R.'
'Groeneman, Ryan'

_publ_section_title
;
 Cooperative non-covalent interactions and synthetic feed as driving
 forces to structural diversity within organic co-crystals containing
 isosteric perhalobenzenes
;
_journal_name_full CrystEngComm
_journal_paper_doi 10.1039/D2CE00360K
_journal_year 2022
_chemical_formula_moiety 'C36 H26 F4 I2 N2 O4'
_chemical_formula_sum 'C36 H26 F4 I2 N2 O4'
_chemical_formula_weight 880.39
_space_group_crystal_system triclinic
_space_group_IT_number 2
_space_group_name_Hall '-P 1'
_space_group_name_H-M_alt 'P -1'
_atom_sites_solution_hydrogens geom
_atom_sites_solution_primary dual
_audit_creation_date 2022-04-15
_audit_creation_method
;
Olex2 1.5
(compiled 2021.11.18 svn.ra9532c28 for OlexSys, GUI svn.r6429)
;
_audit_update_record
;
2022-04-25 deposited with the CCDC.	2022-05-09 downloaded from the CCDC.
;
_cell_angle_alpha 76.276(2)
_cell_angle_beta 83.834(2)
_cell_angle_gamma 83.200(2)
_cell_formula_units_Z 1
_cell_length_a 6.26700(10)
_cell_length_b 11.0627(2)
_cell_length_c 12.1817(3)
_cell_measurement_reflns_used 12277
_cell_measurement_temperature 100.00(10)
_cell_measurement_theta_max 76.9430
_cell_measurement_theta_min 3.7220
_cell_volume 811.91(3)
_computing_cell_refinement 'CrysAlisPro 1.171.42.51a (Rigaku OD, 2022)'
_computing_data_collection 'CrysAlisPro 1.171.42.51a (Rigaku OD, 2022)'
_computing_data_reduction 'CrysAlisPro 1.171.42.51a (Rigaku OD, 2022)'
_computing_molecular_graphics 'Olex2 1.5 (Dolomanov et al., 2009)'
_computing_publication_material 'Olex2 1.5 (Dolomanov et al., 2009)'
_computing_structure_refinement 'XL  (Sheldrick, 2008)'
_computing_structure_solution 'SHELXT 2018/2 (Sheldrick, 2018)'
_diffrn_ambient_environment N~2~
_diffrn_ambient_temperature 100.00(10)
_diffrn_detector 'Hybrid Pixel Array Detector'
_diffrn_detector_area_resol_mean 10.0000
_diffrn_detector_type HyPix
_diffrn_measured_fraction_theta_full 0.996
_diffrn_measured_fraction_theta_max 0.946
_diffrn_measurement_details
;
List of Runs (angles in degrees, time in seconds):

  # Type    Start    End  Width  t~exp~   \w     \q     \k     \f   Frames
#--------------------------------------------------------------------------
  1  \w    -41.00  25.00   0.50    0.05    --  -47.76  38.00 150.00  132
  2  \w    -25.00  28.00   0.50    0.05    --  -47.76  19.00 -60.00  106
  3  \w    -25.00  28.00   0.50    0.05    --  -47.76  19.00-120.00  106
  4  \w    -25.00  28.00   0.50    0.05    --  -47.76  19.00-150.00  106
  5  \w     25.00 121.00   0.50    0.05    --   47.76  77.00 -60.00  192
  6  \w     25.00 121.00   0.50    0.05    --   47.76  77.00 120.00  192
  7  \w     25.00 121.00   0.50    0.05    --   47.76  77.00  90.00  192
  8  \w     33.00 120.00   0.50    0.05    --   47.76  57.00  30.00  174
  9  \w     25.00 121.00   0.50    0.05    --   47.76  77.00-180.00  192
 10  \w    106.00 178.00   0.50    0.17    --  107.31  98.00-119.00  144
 11  \w     92.00 178.00   0.50    0.17    --  107.31  57.00 -30.00  172
 12  \w     35.00 107.00   0.50    0.17    --  107.31 -77.00 120.00  144
 13  \w     35.00  68.00   0.50    0.17    --  107.31 -57.00  60.00   66
 14  \w     35.00  68.00   0.50    0.17    --  107.31 -57.00 -30.00   66
 15  \w     35.00  68.00   0.50    0.17    --  107.31 -57.00   0.00   66
 16  \w     35.00  68.00   0.50    0.17    --  107.31 -57.00  30.00   66
 17  \w    -27.00  29.00   0.50    0.05    --   47.76 -19.00-120.00  112
 18  \w     35.00  68.00   0.50    0.17    --  107.31 -57.00 -90.00   66
 19  \w     94.00 178.00   0.50    0.17    --  107.31  38.00-150.00  168
 20  \w     35.00  68.00   0.50    0.17    --  107.31 -57.00-180.00   66
 21  \w     35.00 111.00   0.50    0.17    --  107.31-125.00-150.00  152
 22  \w     35.00 106.00   0.50    0.17    --  107.31 -99.00-120.00  142
 23  \w     35.00 111.00   0.50    0.17    --  107.31-125.00   0.00  152
 24  \w     35.00 106.00   0.50    0.17    --  107.31 -99.00   0.00  142
 25  \w     -5.00  81.00   0.50    0.05    --   47.76 -98.00 133.00  172
 26  \w     35.00 111.00   0.50    0.17    --  107.31-125.00 120.00  152
 27  \w     35.00 106.00   0.50    0.17    --  107.31 -99.00  90.00  142
 28  \w     35.00 106.00   0.50    0.17    --  107.31 -98.00 133.00  142
 29  \w    -80.00  25.00   0.50    0.05    --  -47.76  98.00-119.00  210
 30  \w    -85.00 -19.00   0.50    0.17    --  -91.75 125.00 -90.00  132
 31  \w    -80.00 -19.00   0.50    0.17    --  -91.75  98.00-119.00  122
 32  \w   -163.00 -73.00   0.50    0.17    --  -91.75-125.00 120.00  180
 33  \w   -163.00 -86.00   0.50    0.17    --  -91.75 -98.00 133.00  154
 34  \w   -165.00 -78.00   0.50    0.17    --  -91.75 -38.00 150.00  174
 35  \w   -163.00 -69.00   0.50    0.17    --  -91.75 -77.00 120.00  188
 36  \w   -163.00 -69.00   0.50    0.17    --  -91.75 -77.00  30.00  188
 37  \w   -163.00 -69.00   0.50    0.17    --  -91.75 -77.00  60.00  188
 38  \w   -163.00 -69.00   0.50    0.17    --  -91.75 -77.00 -30.00  188
 39  \w   -163.00 -77.00   0.50    0.17    --  -91.75 -77.00 -60.00  172
 40  \w   -165.00 -78.00   0.50    0.17    --  -91.75 -38.00-120.00  174
 41  \w   -163.00 -77.00   0.50    0.17    --  -91.75 -57.00-150.00  172
 42  \w   -120.00 -33.00   0.50    0.05    --  -47.76 -57.00-150.00  174
 43  \w   -120.00 -25.00   0.50    0.05    --  -47.76 -77.00 -60.00  190
;
_diffrn_measurement_device 'four-circle diffractometer'
_diffrn_measurement_device_type 'XtaLAB Synergy, Dualflex, HyPix'
_diffrn_measurement_method '\w scans'
_diffrn_orient_matrix_type 'CrysAlisPro convention (1999,Acta A55,543-557)'
_diffrn_orient_matrix_UB_11 -0.0879774000
_diffrn_orient_matrix_UB_12 0.0033091000
_diffrn_orient_matrix_UB_13 0.1224082000
_diffrn_orient_matrix_UB_21 -0.0781862000
_diffrn_orient_matrix_UB_22 -0.1304124000
_diffrn_orient_matrix_UB_23 0.0159238000
_diffrn_orient_matrix_UB_31 0.2187487000
_diffrn_orient_matrix_UB_32 -0.0610154000
_diffrn_orient_matrix_UB_33 0.0427237000
_diffrn_radiation_monochromator mirror
_diffrn_radiation_probe x-ray
_diffrn_radiation_type 'Cu K\a'
_diffrn_radiation_wavelength 1.54184
_diffrn_reflns_av_R_equivalents 0.0664
_diffrn_reflns_av_unetI/netI 0.0440
_diffrn_reflns_Laue_measured_fraction_full 0.996
_diffrn_reflns_Laue_measured_fraction_max 0.946
_diffrn_reflns_limit_h_max 7
_diffrn_reflns_limit_h_min -7
_diffrn_reflns_limit_k_max 13
_diffrn_reflns_limit_k_min -13
_diffrn_reflns_limit_l_max 15
_diffrn_reflns_limit_l_min -15
_diffrn_reflns_number 15382
_diffrn_reflns_point_group_measured_fraction_full 0.996
_diffrn_reflns_point_group_measured_fraction_max 0.946
_diffrn_reflns_theta_full 67.684
_diffrn_reflns_theta_max 77.114
_diffrn_reflns_theta_min 3.748
_diffrn_source 'micro-focus sealed X-ray tube'
_diffrn_source_type 'PhotonJet (Cu) X-ray Source'
_exptl_absorpt_coefficient_mu 15.791
_exptl_absorpt_correction_T_max 0.902
_exptl_absorpt_correction_T_min 0.191
_exptl_absorpt_correction_type gaussian
_exptl_absorpt_process_details
;
CrysAlisPro 1.171.42.51a (Rigaku Oxford Diffraction, 2022)
Numerical absorption correction based on gaussian integration over
a multifaceted crystal model
Empirical absorption correction using spherical harmonics,
implemented in SCALE3 ABSPACK scaling algorithm.
;
_exptl_crystal_colour 'clear colourless'
_exptl_crystal_colour_lustre clear
_exptl_crystal_colour_primary colourless
_exptl_crystal_density_diffrn 1.801
_exptl_crystal_description plate
_exptl_crystal_F_000 430
_exptl_crystal_recrystallization_method 'Re-crystallisation from solvent: Toluene'
_exptl_crystal_size_max 0.191
_exptl_crystal_size_mid 0.118
_exptl_crystal_size_min 0.03
_refine_diff_density_max 0.979
_refine_diff_density_min -0.796
_refine_diff_density_rms 0.100
_refine_ls_extinction_coef 0.00122(16)
_refine_ls_extinction_expression Fc^*^=kFc[1+0.001xFc^2^\l^3^/sin(2\q)]^-1/4^
_refine_ls_extinction_method 'SHELXL-2018/3 (Sheldrick 2018)'
_refine_ls_goodness_of_fit_ref 1.045
_refine_ls_hydrogen_treatment constr
_refine_ls_matrix_type full
_refine_ls_number_parameters 374
_refine_ls_number_reflns 3231
_refine_ls_number_restraints 870
_refine_ls_restrained_S_all 0.939
_refine_ls_R_factor_all 0.0328
_refine_ls_R_factor_gt 0.0303
_refine_ls_shift/su_max 0.001
_refine_ls_shift/su_mean 0.000
_refine_ls_structure_factor_coef Fsqd
_refine_ls_weighting_details 'w=1/[\s^2^(Fo^2^)+(0.0328P)^2^+0.8973P] where P=(Fo^2^+2Fc^2^)/3'
_refine_ls_weighting_scheme calc
_refine_ls_wR_factor_gt 0.0712
_refine_ls_wR_factor_ref 0.0737
_reflns_Friedel_coverage 0.000
_reflns_number_gt 3062
_reflns_number_total 3231
_reflns_threshold_expression 'I > 2\s(I)'
_cod_data_source_file d2ce00360k2.cif
_cod_data_source_block C6I2F4_2_4-PEBE
_cod_database_code 7244919
_shelx_shelxl_version_number 2018/3
_chemical_oxdiff_formula 'C40  H22  F4  I2  N2  O4  '
_shelx_space_group_comment
;
The symmetry employed for this shelxl refinement is uniquely defined
by the following loop, which should always be used as a source of
symmetry information in preference to the above space-group names.
They are only intended as comments.
;
_shelx_estimated_absorpt_t_max 0.649
_shelx_estimated_absorpt_t_min 0.152
_olex2_refinement_description
;
1. Fixed Uiso
 At 1.2 times of:
  All C(H) groups
 At 1.5 times of:
  All C(H,H,H) groups
2. Restrained distances
 O1A-C17A \\sim O1B-C17B
 with sigma of 0.02
 C17A-C18A \\sim C17B-C18B
 with sigma of 0.04
 O1A-C18A \\sim O1B-C18B
 with sigma of 0.02
 O2A-C17A \\sim O2B-C17B
 with sigma of 0.02
 N1-C4A \\sim N1-C4B
 with sigma of 0.02
 N1-C8A \\sim N1-C8B
 with sigma of 0.02
 C4A-C5A \\sim C4B-C5B
 with sigma of 0.02
 C11A-C13A \\sim C11B-C13B
 with sigma of 0.04
 C5A-C6A \\sim C5B-C6B
 with sigma of 0.02
 C12A-C16A \\sim C12B-C16B
 with sigma of 0.04
 C6A-C7A \\sim C6B-C7B
 with sigma of 0.02
 C6A-C9A \\sim C6B-C9B
 with sigma of 0.02
 C7A-C8A \\sim C7B-C8B
 with sigma of 0.02
 C9A-C11A \\sim C9B-C11B
 with sigma of 0.04
 C9A-C10A \\sim C9B-C10B
 with sigma of 0.02
 C10A-C12A \\sim C10B-C12B
 with sigma of 0.04
 C10A-C11A \\sim C10B-C11B
 with sigma of 0.02
 C13A-C17A \\sim C13B-C17B
 with sigma of 0.04
 C15A-C17A \\sim C15B-C17B
 with sigma of 0.04
 C11A-C12A \\sim C11B-C12B
 with sigma of 0.02
 C11A-C16A \\sim C11B-C16B
 with sigma of 0.02
 C6A-C10A \\sim C6B-C10B
 with sigma of 0.04
 C12A-C13A \\sim C12B-C13B
 with sigma of 0.02
 C7A-C9A \\sim C7B-C9B
 with sigma of 0.04
 C13A-C14A \\sim C13B-C14B
 with sigma of 0.02
 C10A-C16A \\sim C10B-C16B
 with sigma of 0.04
 C14A-C15A \\sim C14B-C15B
 with sigma of 0.02
 C14A-C17A \\sim C14B-C17B
 with sigma of 0.02
 C11A-C15A \\sim C11B-C15B
 with sigma of 0.04
 C15A-C16A \\sim C15B-C16B
 with sigma of 0.02
 C12A-C14A \\sim C12B-C14B
 with sigma of 0.04
 O1A-O2A \\sim O1B-O2B
 with sigma of 0.04
 C13A-C15A \\sim C13B-C15B
 with sigma of 0.04
 O1A-C14A \\sim O1B-C14B
 with sigma of 0.04
 C14A-C16A \\sim C14B-C16B
 with sigma of 0.04
 O2A-C14A \\sim O2B-C14B
 with sigma of 0.04
 N1-C5A \\sim N1-C5B
 with sigma of 0.04
 N1-C7A \\sim N1-C7B
 with sigma of 0.04
 C4A-C6A \\sim C4B-C6B
 with sigma of 0.04
 C5A-C7A \\sim C5B-C7B
 with sigma of 0.04
 C5A-C9A \\sim C5B-C9B
 with sigma of 0.04
 C6A-C8A \\sim C6B-C8B
 with sigma of 0.04
3. Uiso/Uaniso restraints and constraints
O1A \\sim O1B \\sim O2A \\sim O2B \\sim N1 \\sim C4A \\sim C4B \\sim C5A \\sim
C5B \\sim C6A \\sim C6B \\sim C7A \\sim C7B \\sim C8A \\sim C8B \\sim C9A \\sim
C9B \\sim C10A \\sim C10B \\sim C11A \\sim C11B \\sim C12A \\sim C12B \\sim
C13A \\sim C13B \\sim C14A \\sim C14B \\sim C15A \\sim C15B \\sim C16A \\sim
C16B \\sim C17A \\sim C17B \\sim C18A \\sim C18B: within 2A with sigma of 0.02
and sigma for terminal atoms of 0.04 within 2A
4. Rigid body (RIGU) restrains
 O1A, O1B, O2A, O2B, N1, C4A, C4B, C5A, C5B, C6A, C6B, C7A, C7B, C8A, C8B, C9A,
  C9B, C10A, C10B, C11A, C11B, C12A, C12B, C13A, C13B, C14A, C14B, C15A, C15B,
 C16A, C16B, C17A, C17B, C18A, C18B
 with sigma for 1-2 distances of 0.001 and sigma for 1-3 distances of 0.001
5. Others
 Sof(O1B)=Sof(O2B)=Sof(C4B)=Sof(H4B)=Sof(C5B)=Sof(H5B)=Sof(C6B)=Sof(C7B)=
 Sof(H7B)=Sof(C8B)=Sof(H8B)=Sof(C9B)=Sof(H9B)=Sof(C10B)=Sof(H10B)=Sof(C11B)=
 Sof(C12B)=Sof(H12B)=Sof(C13B)=Sof(H13B)=Sof(C14B)=Sof(C15B)=Sof(H15B)=
 Sof(C16B)=Sof(H16B)=Sof(C17B)=Sof(C18B)=Sof(H18D)=Sof(H18E)=Sof(H18F)=1-FVAR(1)
 Sof(O1A)=Sof(O2A)=Sof(C4A)=Sof(H4A)=Sof(C5A)=Sof(H5A)=Sof(C6A)=Sof(C7A)=
 Sof(H7A)=Sof(C8A)=Sof(H8A)=Sof(C9A)=Sof(H9A)=Sof(C10A)=Sof(H10A)=Sof(C11A)=
 Sof(C12A)=Sof(H12A)=Sof(C13A)=Sof(H13A)=Sof(C14A)=Sof(C15A)=Sof(H15A)=
 Sof(C16A)=Sof(H16A)=Sof(C17A)=Sof(C18A)=Sof(H18A)=Sof(H18B)=Sof(H18C)=FVAR(1)
6.a Aromatic/amide H refined with riding coordinates:
 C4A(H4A), C4B(H4B), C5A(H5A), C5B(H5B), C7A(H7A), C7B(H7B), C8A(H8A),
 C8B(H8B), C9A(H9A), C9B(H9B), C10A(H10A), C10B(H10B), C12A(H12A), C12B(H12B),
 C13A(H13A), C13B(H13B), C15A(H15A), C15B(H15B), C16A(H16A), C16B(H16B)
6.b Idealised Me refined as rotating group:
 C18A(H18A,H18B,H18C), C18B(H18D,H18E,H18F)
;
_olex2_exptl_crystal_mounting_method 'MiTeGen 50 micron MicroLoop'
_olex2_submission_special_instructions 'No special instructions were received'
_oxdiff_diffrn_reflns_filtered 591
_oxdiff_exptl_absorpt_empirical_details
;
Empirical correction (ABSPACK) includes:
- Absorption correction using spherical harmonics
- Frame scaling
- Detector area scaling
;
_oxdiff_exptl_absorpt_empirical_full_max 1.967
_oxdiff_exptl_absorpt_empirical_full_min 0.605

loop_
_space_group_symop_operation_xyz
'x, y, z'
'-x, -y, -z'

loop_
_atom_site_label
_atom_site_type_symbol
_atom_site_fract_x
_atom_site_fract_y
_atom_site_fract_z
_atom_site_U_iso_or_equiv
_atom_site_adp_type
_atom_site_occupancy
_atom_site_site_symmetry_order
_atom_site_calc_flag
_atom_site_refinement_flags_posn
_atom_site_refinement_flags_adp
_atom_site_refinement_flags_occupancy
_atom_site_disorder_assembly
_atom_site_disorder_group
I1 I 0.69662(3) 0.59666(2) 0.76184(2) 0.02569(10) Uani 1 1 d . . . . .
F1 F 1.1770(3) 0.4633(2) 0.79556(18) 0.0287(5) Uani 1 1 d . . . . .
F2 F 1.4073(3) 0.38956(19) 0.97535(19) 0.0280(5) Uani 1 1 d . . . . .
C1 C 0.8768(5) 0.5393(3) 0.9036(3) 0.0235(7) Uani 1 1 d . . . . .
C2 C 1.0863(6) 0.4829(3) 0.8965(3) 0.0244(7) Uani 1 1 d . . . . .
C3 C 1.2054(5) 0.4446(3) 0.9893(3) 0.0225(7) Uani 1 1 d . . . . .
O1A O 1.4363(18) 0.0458(13) 1.2520(7) 0.0258(17) Uani 0.698(6) 1 d D U P A 1
O1B O 1.145(4) 0.064(4) 1.3400(18) 0.028(3) Uani 0.302(6) 1 d D U P A 2
O2A O 1.1081(18) 0.0758(19) 1.3410(9) 0.039(2) Uani 0.698(6) 1 d D U P A 1
O2B O 1.453(4) 0.030(3) 1.2332(17) 0.020(3) Uani 0.302(6) 1 d D U P A 2
N1 N 0.5367(5) 0.3345(3) 0.4337(3) 0.0291(6) Uani 1 1 d D U . . .
C4A C 0.7360(17) 0.2905(18) 0.4342(9) 0.0299(16) Uani 0.698(6) 1 d D U P A 1
H4A H 0.807214 0.283723 0.362747 0.036 Uiso 0.698(6) 1 calc R U P A 1
C4B C 0.406(3) 0.354(2) 0.5134(12) 0.028(2) Uani 0.302(6) 1 d D U P A 2
H4B H 0.261532 0.385247 0.498497 0.033 Uiso 0.302(6) 1 calc R U P A 2
C5A C 0.8606(12) 0.2516(9) 0.5268(6) 0.0293(14) Uani 0.698(6) 1 d D U P A 1
H5A H 1.004951 0.215816 0.517690 0.035 Uiso 0.698(6) 1 calc R U P A 1
C5B C 0.464(2) 0.3308(14) 0.6222(12) 0.025(2) Uani 0.302(6) 1 d D U P A 2
H5B H 0.363036 0.347167 0.681937 0.030 Uiso 0.302(6) 1 calc R U P A 2
C6A C 0.7690(10) 0.2662(5) 0.6335(4) 0.0231(11) Uani 0.698(6) 1 d D U P A 1
C6B C 0.677(2) 0.2826(12) 0.6435(9) 0.018(2) Uani 0.302(6) 1 d D U P A 2
C7A C 0.5534(13) 0.3182(6) 0.6371(5) 0.0258(11) Uani 0.698(6) 1 d D U P A 1
H7A H 0.481897 0.331292 0.706791 0.031 Uiso 0.698(6) 1 calc R U P A 1
C7B C 0.819(3) 0.2633(19) 0.5515(12) 0.023(2) Uani 0.302(6) 1 d D U P A 2
H7B H 0.966634 0.237161 0.563203 0.028 Uiso 0.302(6) 1 calc R U P A 2
C8A C 0.4456(11) 0.3502(9) 0.5406(6) 0.0290(12) Uani 0.698(6) 1 d D U P A 1
H8A H 0.300047 0.385215 0.546289 0.035 Uiso 0.698(6) 1 calc R U P A 1
C8B C 0.752(4) 0.281(4) 0.4437(19) 0.030(3) Uani 0.302(6) 1 d D U P A 2
H8B H 0.841965 0.259351 0.382120 0.036 Uiso 0.302(6) 1 calc R U P A 2
C9A C 0.8949(9) 0.2270(5) 0.7332(5) 0.0280(11) Uani 0.698(6) 1 d D U P A 1
H9A H 1.042367 0.198183 0.720695 0.034 Uiso 0.698(6) 1 calc R U P A 1
C9B C 0.7440(16) 0.2542(10) 0.7588(8) 0.0185(18) Uani 0.302(6) 1 d D U P A 2
H9B H 0.638378 0.273310 0.815707 0.022 Uiso 0.302(6) 1 calc R U P A 2
C10A C 0.8205(8) 0.2283(5) 0.8390(4) 0.0246(10) Uani 0.698(6) 1 d D U P A 1
H10A H 0.673268 0.258517 0.849871 0.029 Uiso 0.698(6) 1 calc R U P A 1
C10B C 0.9362(17) 0.2046(10) 0.7932(10) 0.0185(19) Uani 0.302(6) 1 d D U P A 2
H10B H 1.041295 0.185094 0.736131 0.022 Uiso 0.302(6) 1 calc R U P A 2
C11A C 0.9384(10) 0.1888(5) 0.9413(5) 0.0215(11) Uani 0.698(6) 1 d D U P A 1
C11B C 1.006(2) 0.1762(12) 0.9096(10) 0.016(2) Uani 0.302(6) 1 d D U P A 2
C12A C 0.8254(10) 0.1960(6) 1.0452(6) 0.0255(12) Uani 0.698(6) 1 d D U P A 1
H12A H 0.677617 0.227567 1.046816 0.031 Uiso 0.698(6) 1 calc R U P A 1
C12B C 1.217(2) 0.1261(18) 0.9305(13) 0.019(2) Uani 0.302(6) 1 d D U P A 2
H12B H 1.315420 0.111434 0.869103 0.023 Uiso 0.302(6) 1 calc R U P A 2
C13A C 0.9227(12) 0.1586(9) 1.1444(6) 0.0247(12) Uani 0.698(6) 1 d D U P A 1
H13A H 0.842811 0.163183 1.214423 0.030 Uiso 0.698(6) 1 calc R U P A 1
C13B C 1.284(4) 0.097(5) 1.0383(18) 0.020(3) Uani 0.302(6) 1 d D U P A 2
H13B H 1.430652 0.067154 1.048344 0.024 Uiso 0.302(6) 1 calc R U P A 2
C14A C 1.139(2) 0.114(2) 1.1422(8) 0.0222(14) Uani 0.698(6) 1 d D U P A 1
C14B C 1.147(5) 0.111(6) 1.1331(18) 0.022(3) Uani 0.302(6) 1 d D U P A 2
C15A C 1.2567(18) 0.107(2) 1.0394(9) 0.0248(17) Uani 0.698(6) 1 d D U P A 1
H15A H 1.405452 0.077993 1.038281 0.030 Uiso 0.698(6) 1 calc R U P A 1
C15B C 0.932(3) 0.162(2) 1.1099(11) 0.023(2) Uani 0.302(6) 1 d D U P A 2
H15B H 0.832073 0.173356 1.171601 0.028 Uiso 0.302(6) 1 calc R U P A 2
C16A C 1.1566(11) 0.1436(8) 0.9396(6) 0.0232(13) Uani 0.698(6) 1 d D U P A 1
H16A H 1.235931 0.137759 0.869750 0.028 Uiso 0.698(6) 1 calc R U P A 1
C16B C 0.864(2) 0.1960(12) 1.0013(12) 0.018(2) Uani 0.302(6) 1 d D U P A 2
H16B H 0.720534 0.232519 0.989434 0.021 Uiso 0.302(6) 1 calc R U P A 2
C17A C 1.2214(12) 0.0755(11) 1.2547(5) 0.0257(13) Uani 0.698(6) 1 d D U P A 1
C17B C 1.260(3) 0.068(3) 1.2398(12) 0.025(3) Uani 0.302(6) 1 d D U P A 2
C18A C 1.5306(11) 0.0128(6) 1.3553(5) 0.0408(15) Uani 0.698(6) 1 d D U P A 1
H18A H 1.685846 -0.008639 1.341619 0.061 Uiso 0.698(6) 1 calc R U P A 1
H18B H 1.465504 -0.059512 1.404370 0.061 Uiso 0.698(6) 1 calc R U P A 1
H18C H 1.506317 0.083298 1.392403 0.061 Uiso 0.698(6) 1 calc R U P A 1
C18B C 1.250(2) 0.0417(15) 1.4396(11) 0.043(3) Uani 0.302(6) 1 d D U P A 2
H18D H 1.341290 0.108930 1.435234 0.065 Uiso 0.302(6) 1 calc R U P A 2
H18E H 1.339034 -0.038407 1.448860 0.065 Uiso 0.302(6) 1 calc R U P A 2
H18F H 1.142292 0.038965 1.504662 0.065 Uiso 0.302(6) 1 calc R U P A 2

loop_
_atom_site_aniso_label
_atom_site_aniso_U_11
_atom_site_aniso_U_22
_atom_site_aniso_U_33
_atom_site_aniso_U_23
_atom_site_aniso_U_13
_atom_site_aniso_U_12
I1 0.02031(14) 0.02047(12) 0.03498(16) -0.00128(9) -0.00579(9) -0.00381(8)
F1 0.0225(10) 0.0324(10) 0.0308(11) -0.0084(9) 0.0025(8) -0.0025(8)
F2 0.0139(9) 0.0261(9) 0.0415(12) -0.0067(9) 0.0001(8) 0.0037(8)
C1 0.0199(17) 0.0188(14) 0.0308(18) -0.0034(14) -0.0007(14) -0.0039(13)
C2 0.0209(17) 0.0187(15) 0.0331(19) -0.0066(14) 0.0028(14) -0.0040(13)
C3 0.0124(15) 0.0176(14) 0.036(2) -0.0034(14) -0.0026(14) -0.0006(12)
O1A 0.036(2) 0.029(4) 0.015(3) -0.008(3) -0.002(2) -0.003(2)
O1B 0.023(5) 0.028(7) 0.027(3) -0.002(4) 0.004(3) 0.002(5)
O2A 0.051(5) 0.034(5) 0.0325(19) -0.014(2) 0.016(2) -0.011(5)
O2B 0.020(3) 0.029(7) 0.016(6) -0.014(5) -0.002(3) -0.005(4)
N1 0.0287(13) 0.0296(14) 0.0293(14) -0.0061(12) -0.0033(10) -0.0048(11)
C4A 0.0279(18) 0.036(4) 0.024(2) -0.003(3) -0.0014(16) -0.005(2)
C4B 0.026(3) 0.030(6) 0.028(3) -0.005(3) -0.0065(19) -0.002(4)
C5A 0.028(3) 0.037(3) 0.024(2) -0.011(2) -0.0010(17) 0.001(2)
C5B 0.019(4) 0.030(5) 0.027(2) -0.009(4) -0.003(3) 0.002(4)
C6A 0.026(2) 0.020(2) 0.0246(18) -0.0079(17) 0.0015(16) -0.004(2)
C6B 0.017(4) 0.018(5) 0.019(3) -0.008(3) 0.001(2) -0.001(4)
C7A 0.027(3) 0.026(3) 0.0254(19) -0.0096(19) 0.0019(18) -0.002(2)
C7B 0.022(4) 0.029(5) 0.021(3) -0.013(4) 0.002(2) -0.002(4)
C8A 0.026(2) 0.031(3) 0.030(2) -0.006(2) -0.0006(16) -0.004(2)
C8B 0.031(3) 0.038(8) 0.021(3) -0.011(5) -0.002(2) 0.000(4)
C9A 0.025(3) 0.032(3) 0.0275(17) -0.0090(18) -0.0001(16) -0.001(2)
C9B 0.018(3) 0.020(4) 0.018(3) -0.005(3) 0.002(2) -0.006(3)
C10A 0.021(2) 0.024(2) 0.0282(17) -0.0066(17) -0.0009(16) 0.0007(18)
C10B 0.019(3) 0.019(4) 0.020(3) -0.009(3) 0.001(3) -0.004(3)
C11A 0.019(2) 0.020(2) 0.0266(19) -0.007(2) 0.0011(17) -0.001(2)
C11B 0.014(4) 0.014(4) 0.020(3) -0.005(3) 0.004(3) 0.000(4)
C12A 0.019(2) 0.029(2) 0.029(2) -0.011(2) 0.0045(18) -0.0024(19)
C12B 0.014(4) 0.016(5) 0.027(3) -0.007(4) 0.001(3) 0.000(4)
C13A 0.025(2) 0.023(3) 0.027(2) -0.012(3) 0.0052(19) -0.0022(18)
C13B 0.017(4) 0.016(7) 0.027(3) -0.005(3) 0.000(3) 0.001(5)
C14A 0.022(2) 0.017(3) 0.0281(18) -0.007(3) 0.0034(17) -0.006(2)
C14B 0.019(3) 0.020(7) 0.028(3) -0.007(4) 0.001(3) -0.001(4)
C15A 0.020(3) 0.025(5) 0.0270(18) -0.004(2) 0.0015(17) 0.000(3)
C15B 0.020(3) 0.027(5) 0.021(3) -0.009(4) 0.003(3) 0.002(4)
C16A 0.019(3) 0.022(3) 0.0267(19) -0.005(2) 0.0019(18) 0.001(2)
C16B 0.016(4) 0.016(4) 0.020(3) -0.007(4) 0.004(3) 0.001(3)
C17A 0.035(3) 0.018(3) 0.0251(18) -0.008(2) 0.0034(17) -0.004(2)
C17B 0.020(4) 0.028(6) 0.026(3) -0.005(4) 0.002(3) -0.005(4)
C18A 0.062(4) 0.039(3) 0.023(2) 0.005(2) -0.018(2) -0.023(3)
C18B 0.046(7) 0.050(8) 0.030(4) -0.003(5) -0.006(4) 0.002(6)

loop_
_atom_type_symbol
_atom_type_description
_atom_type_scat_dispersion_real
_atom_type_scat_dispersion_imag
_atom_type_scat_source
C C 0.0181 0.0091 'International Tables Vol C Tables 4.2.6.8 and 6.1.1.4'
H H 0.0000 0.0000 'International Tables Vol C Tables 4.2.6.8 and 6.1.1.4'
F F 0.0727 0.0534 'International Tables Vol C Tables 4.2.6.8 and 6.1.1.4'
I I -0.3257 6.8362 'International Tables Vol C Tables 4.2.6.8 and 6.1.1.4'
N N 0.0311 0.0180 'International Tables Vol C Tables 4.2.6.8 and 6.1.1.4'
O O 0.0492 0.0322 'International Tables Vol C Tables 4.2.6.8 and 6.1.1.4'

loop_
_exptl_crystal_face_index_h
_exptl_crystal_face_index_k
_exptl_crystal_face_index_l
_exptl_crystal_face_perp_dist
0 -1 0 0.0131
0 1 0 0.0169
4 2 3 0.0837
-4 -2 -3 0.0854
-1 1 7 0.0655
-3 2 3 0.0463
1 -1 -7 0.0601
4 -2 -2 0.0648
2 -1 7 0.0894
-3 1 -6 0.0845
3 -2 -5 0.0638
4 -2 0 0.0633
1 4 -6 0.0455
3 2 -3 0.0619
1 6 5 0.0505

loop_
_geom_angle_atom_site_label_1
_geom_angle_atom_site_label_2
_geom_angle_atom_site_label_3
_geom_angle
_geom_angle_site_symmetry_1
_geom_angle_site_symmetry_3
_geom_angle_publ_flag
C1 I1 N1 177.46(11) . 2_666 ?
C2 C1 I1 121.9(3) . . ?
C2 C1 C3 115.8(3) . 2_767 ?
C3 C1 I1 122.3(2) 2_767 . ?
F1 C2 C1 119.3(3) . . ?
F1 C2 C3 118.4(3) . . ?
C3 C2 C1 122.2(3) . . ?
F2 C3 C1 119.5(3) . 2_767 ?
F2 C3 C2 118.5(3) . . ?
C2 C3 C1 122.0(3) . 2_767 ?
C17A O1A C18A 117.7(7) . . ?
C17B O1B C18B 120.2(17) . . ?
C4A N1 C8A 113.0(6) . . ?
C4B N1 C8B 125.6(11) . . ?
N1 C4A H4A 116.0 . . ?
N1 C4A C5A 128.0(9) . . ?
C5A C4A H4A 116.0 . . ?
N1 C4B H4B 119.2 . . ?
N1 C4B C5B 121.7(13) . . ?
C5B C4B H4B 119.2 . . ?
C4A C5A H5A 120.6 . . ?
C4A C5A C6A 118.8(7) . . ?
C6A C5A H5A 120.6 . . ?
C4B C5B H5B 120.7 . . ?
C4B C5B C6B 118.7(12) . . ?
C6B C5B H5B 120.7 . . ?
C5A C6A C7A 115.6(5) . . ?
C5A C6A C9A 120.6(6) . . ?
C7A C6A C9A 123.8(5) . . ?
C5B C6B C9B 120.3(11) . . ?
C7B C6B C5B 117.9(10) . . ?
C7B C6B C9B 121.8(12) . . ?
C6A C7A H7A 119.9 . . ?
C8A C7A C6A 120.3(5) . . ?
C8A C7A H7A 119.9 . . ?
C6B C7B H7B 119.1 . . ?
C8B C7B C6B 121.9(15) . . ?
C8B C7B H7B 119.1 . . ?
N1 C8A H8A 117.9 . . ?
C7A C8A N1 124.2(6) . . ?
C7A C8A H8A 117.9 . . ?
N1 C8B H8B 123.1 . . ?
C7B C8B N1 113.9(17) . . ?
C7B C8B H8B 123.1 . . ?
C6A C9A H9A 117.1 . . ?
C10A C9A C6A 125.7(5) . . ?
C10A C9A H9A 117.1 . . ?
C6B C9B H9B 116.2 . . ?
C10B C9B C6B 127.5(11) . . ?
C10B C9B H9B 116.2 . . ?
C9A C10A H10A 116.1 . . ?
C9A C10A C11A 127.8(5) . . ?
C11A C10A H10A 116.1 . . ?
C9B C10B H10B 116.1 . . ?
C9B C10B C11B 127.9(10) . . ?
C11B C10B H10B 116.1 . . ?
C12A C11A C10A 117.9(5) . . ?
C12A C11A C16A 118.9(5) . . ?
C16A C11A C10A 123.2(6) . . ?
C12B C11B C10B 120.4(11) . . ?
C12B C11B C16B 118.3(10) . . ?
C16B C11B C10B 121.3(10) . . ?
C11A C12A H12A 119.3 . . ?
C13A C12A C11A 121.4(5) . . ?
C13A C12A H12A 119.3 . . ?
C11B C12B H12B 119.4 . . ?
C13B C12B C11B 121.3(13) . . ?
C13B C12B H12B 119.4 . . ?
C12A C13A H13A 120.3 . . ?
C12A C13A C14A 119.4(6) . . ?
C14A C13A H13A 120.3 . . ?
C12B C13B H13B 118.6 . . ?
C12B C13B C14B 122.8(15) . . ?
C14B C13B H13B 118.6 . . ?
C13A C14A C15A 120.5(6) . . ?
C13A C14A C17A 113.7(9) . . ?
C15A C14A C17A 125.8(9) . . ?
C13B C14B C15B 114.9(12) . . ?
C13B C14B C17B 111.6(18) . . ?
C15B C14B C17B 133(2) . . ?
C14A C15A H15A 120.1 . . ?
C16A C15A C14A 119.8(7) . . ?
C16A C15A H15A 120.1 . . ?
C14B C15B H15B 118.4 . . ?
C16B C15B C14B 123.1(13) . . ?
C16B C15B H15B 118.4 . . ?
C11A C16A H16A 120.0 . . ?
C15A C16A C11A 120.0(6) . . ?
C15A C16A H16A 120.0 . . ?
C11B C16B H16B 120.2 . . ?
C15B C16B C11B 119.5(11) . . ?
C15B C16B H16B 120.2 . . ?
O1A C17A C14A 113.8(8) . . ?
O2A C17A O1A 123.3(6) . . ?
O2A C17A C14A 122.8(8) . . ?
O1B C17B C14B 119.0(16) . . ?
O2B C17B O1B 122.0(13) . . ?
O2B C17B C14B 118.9(16) . . ?
O1A C18A H18A 109.5 . . ?
O1A C18A H18B 109.5 . . ?
O1A C18A H18C 109.5 . . ?
H18A C18A H18B 109.5 . . ?
H18A C18A H18C 109.5 . . ?
H18B C18A H18C 109.5 . . ?
O1B C18B H18D 109.5 . . ?
O1B C18B H18E 109.5 . . ?
O1B C18B H18F 109.5 . . ?
H18D C18B H18E 109.5 . . ?
H18D C18B H18F 109.5 . . ?
H18E C18B H18F 109.5 . . ?

loop_
_geom_bond_atom_site_label_1
_geom_bond_atom_site_label_2
_geom_bond_distance
_geom_bond_site_symmetry_2
_geom_bond_publ_flag
I1 C1 2.095(4) . ?
I1 N1 2.831(3) 2_666 ?
F1 C2 1.352(4) . ?
F2 C3 1.350(4) . ?
C1 C2 1.388(5) . ?
C1 C3 1.394(5) 2_767 ?
C2 C3 1.376(5) . ?
O1A C17A 1.347(10) . ?
O1A C18A 1.400(11) . ?
O1B C17B 1.344(17) . ?
O1B C18B 1.40(2) . ?
O2A C17A 1.205(10) . ?
O2B C17B 1.233(17) . ?
N1 C4A 1.286(10) . ?
N1 C4B 1.244(15) . ?
N1 C8A 1.405(8) . ?
N1 C8B 1.412(18) . ?
C4A H4A 0.9500 . ?
C4A C5A 1.395(10) . ?
C4B H4B 0.9500 . ?
C4B C5B 1.370(15) . ?
C5A H5A 0.9500 . ?
C5A C6A 1.400(7) . ?
C5B H5B 0.9500 . ?
C5B C6B 1.401(14) . ?
C6A C7A 1.405(8) . ?
C6A C9A 1.470(8) . ?
C6B C7B 1.398(14) . ?
C6B C9B 1.461(12) . ?
C7A H7A 0.9500 . ?
C7A C8A 1.372(9) . ?
C7B H7B 0.9500 . ?
C7B C8B 1.385(18) . ?
C8A H8A 0.9500 . ?
C8B H8B 0.9500 . ?
C9A H9A 0.9500 . ?
C9A C10A 1.325(7) . ?
C9B H9B 0.9500 . ?
C9B C10B 1.330(13) . ?
C10A H10A 0.9500 . ?
C10A C11A 1.468(7) . ?
C10B H10B 0.9500 . ?
C10B C11B 1.480(13) . ?
C11A C12A 1.397(8) . ?
C11A C16A 1.399(8) . ?
C11B C12B 1.394(13) . ?
C11B C16B 1.396(14) . ?
C12A H12A 0.9500 . ?
C12A C13A 1.366(9) . ?
C12B H12B 0.9500 . ?
C12B C13B 1.376(17) . ?
C13A H13A 0.9500 . ?
C13A C14A 1.384(12) . ?
C13B H13B 0.9500 . ?
C13B C14B 1.39(2) . ?
C14A C15A 1.397(11) . ?
C14A C17A 1.467(7) . ?
C14B C15B 1.43(2) . ?
C14B C17B 1.497(13) . ?
C15A H15A 0.9500 . ?
C15A C16A 1.381(10) . ?
C15B H15B 0.9500 . ?
C15B C16B 1.388(15) . ?
C16A H16A 0.9500 . ?
C16B H16B 0.9500 . ?
C18A H18A 0.9800 . ?
C18A H18B 0.9800 . ?
C18A H18C 0.9800 . ?
C18B H18D 0.9800 . ?
C18B H18E 0.9800 . ?
C18B H18F 0.9800 . ?

loop_
_geom_torsion_atom_site_label_1
_geom_torsion_atom_site_label_2
_geom_torsion_atom_site_label_3
_geom_torsion_atom_site_label_4
_geom_torsion
_geom_torsion_site_symmetry_1
_geom_torsion_site_symmetry_2
_geom_torsion_site_symmetry_3
_geom_torsion_site_symmetry_4
_geom_torsion_publ_flag
I1 C1 C2 F1 -0.5(4) . . . . ?
I1 C1 C2 C3 -179.8(2) . . . . ?
F1 C2 C3 F2 0.1(4) . . . . ?
F1 C2 C3 C1 -179.6(3) . . . 2_767 ?
C1 C2 C3 F2 179.4(3) . . . . ?
C1 C2 C3 C1 -0.3(6) . . . 2_767 ?
C3 C1 C2 F1 179.6(3) 2_767 . . . ?
C3 C1 C2 C3 0.3(5) 2_767 . . . ?
N1 C4A C5A C6A -4(2) . . . . ?
N1 C4B C5B C6B -1(3) . . . . ?
C4A N1 C8A C7A -2.2(14) . . . . ?
C4A C5A C6A C7A 1.1(13) . . . . ?
C4A C5A C6A C9A -179.7(11) . . . . ?
C4B N1 C8B C7B -7(5) . . . . ?
C4B C5B C6B C7B 1(2) . . . . ?
C4B C5B C6B C9B -178.6(14) . . . . ?
C5A C6A C7A C8A 0.5(9) . . . . ?
C5A C6A C9A C10A -175.0(6) . . . . ?
C5B C6B C7B C8B -5(3) . . . . ?
C5B C6B C9B C10B 177.6(12) . . . . ?
C6A C7A C8A N1 0.1(11) . . . . ?
C6A C9A C10A C11A 179.2(5) . . . . ?
C6B C7B C8B N1 7(5) . . . . ?
C6B C9B C10B C11B 179.6(12) . . . . ?
C7A C6A C9A C10A 4.1(9) . . . . ?
C7B C6B C9B C10B -2.5(19) . . . . ?
C8A N1 C4A C5A 4(2) . . . . ?
C8B N1 C4B C5B 4(4) . . . . ?
C9A C6A C7A C8A -178.7(6) . . . . ?
C9A C10A C11A C12A -178.7(6) . . . . ?
C9A C10A C11A C16A 0.8(9) . . . . ?
C9B C6B C7B C8B 175(3) . . . . ?
C9B C10B C11B C12B -178.8(13) . . . . ?
C9B C10B C11B C16B 2.7(19) . . . . ?
C10A C11A C12A C13A 178.7(6) . . . . ?
C10A C11A C16A C15A -179.6(12) . . . . ?
C10B C11B C12B C13B -179(3) . . . . ?
C10B C11B C16B C15B 176.6(14) . . . . ?
C11A C12A C13A C14A 0.8(16) . . . . ?
C11B C12B C13B C14B 3(5) . . . . ?
C12A C11A C16A C15A -0.2(14) . . . . ?
C12A C13A C14A C15A 0(3) . . . . ?
C12A C13A C14A C17A -179.1(13) . . . . ?
C12B C11B C16B C15B -2(2) . . . . ?
C12B C13B C14B C15B -3(7) . . . . ?
C12B C13B C14B C17B 178(5) . . . . ?
C13A C14A C15A C16A -1(3) . . . . ?
C13A C14A C17A O1A -172.8(15) . . . . ?
C13A C14A C17A O2A 4(3) . . . . ?
C13B C14B C15B C16B 0(6) . . . . ?
C13B C14B C17B O1B -174(4) . . . . ?
C13B C14B C17B O2B 1(6) . . . . ?
C14A C15A C16A C11A 1(2) . . . . ?
C14B C15B C16B C11B 2(4) . . . . ?
C15A C14A C17A O1A 8(3) . . . . ?
C15A C14A C17A O2A -174.9(18) . . . . ?
C15B C14B C17B O1B 7(8) . . . . ?
C15B C14B C17B O2B -178(5) . . . . ?
C16A C11A C12A C13A -0.8(9) . . . . ?
C16B C11B C12B C13B 0(3) . . . . ?
C17A C14A C15A C16A 178(2) . . . . ?
C17B C14B C15B C16B 179(5) . . . . ?
C18A O1A C17A O2A 0.5(19) . . . . ?
C18A O1A C17A C14A 177.4(16) . . . . ?
C18B O1B C17B O2B 14(5) . . . . ?
C18B O1B C17B C14B -171(4) . . . . ?

loop_
_exptl_oxdiff_crystal_face_indexfrac_h
_exptl_oxdiff_crystal_face_indexfrac_k
_exptl_oxdiff_crystal_face_indexfrac_l
_exptl_oxdiff_crystal_face_x
_exptl_oxdiff_crystal_face_y
_exptl_oxdiff_crystal_face_z
0.0001 -0.9993 -0.0001 -0.0033 0.1303 0.0610
-0.0001 0.9993 0.0001 0.0033 -0.1303 -0.0610
3.8900 1.7368 3.0521 0.0371 -0.4820 0.8754
-3.8932 -1.6624 -3.0503 -0.0364 0.4726 -0.8805
-1.0808 0.9392 7.3401 0.9967 0.0789 0.0199
-3.2938 1.9649 3.4518 0.7188 0.0562 -0.6929
0.8465 -0.8179 -7.4841 -0.9933 -0.0787 -0.0847
3.6133 -2.0589 -1.7515 -0.5391 -0.0419 0.8412
2.1007 -0.8390 6.5288 0.6116 0.0491 0.7896
-2.5890 1.1435 -5.7393 -0.4710 -0.0381 -0.8813
2.8324 -1.7729 -4.8749 -0.8518 -0.0679 0.5195
3.7384 -2.0301 0.0237 -0.3327 -0.0272 0.9426
0.6371 3.6659 -5.5221 -0.7199 -0.6158 -0.3202
3.3783 1.9419 -3.0378 -0.6626 -0.5658 0.4907
0.7819 6.4611 5.0173 0.5667 -0.8238 -0.0088
